data_2105305
loop_
_publ_author_name
'St\"oger, Berthold'
'Kautny, Paul'
'Lumpi, Daniel'
'Zobetz, Erich'
'Fr\"ohlich, Johannes'

_publ_section_title
;
 Solvatomorphism of
 9,9'-[1,3,4-thiadiazole-2,5-diylbis(2,3-thiophendiyl-4,1-phenylene)]bis[9<i>H</i>-carbazole]:
 isostructurality, modularity and order--disorder theory
;
_journal_issue 6
_journal_name_full 'Acta Crystallographica Section B'
_journal_page_first 667
_journal_page_last 676
_journal_paper_doi 10.1107/S0108768112039651
_journal_volume 68
_journal_year 2012
_chemical_formula_sum 'C53 H36 N4 S3'
_chemical_formula_weight 825.1
_chemical_name_systematic ' ?'
_space_group_IT_number 2
_symmetry_cell_setting triclinic
_symmetry_space_group_name_Hall '-P 1'
_symmetry_space_group_name_H-M 'P -1'
_cell_angle_alpha 100.671(7)
_cell_angle_beta 100.792(7)
_cell_angle_gamma 103.193(7)
_cell_formula_units_Z 2
_cell_length_a 8.9068(17)
_cell_length_b 11.651(2)
_cell_length_c 21.201(4)
_cell_measurement_reflns_used 5142
_cell_measurement_temperature 100
_cell_measurement_theta_max 30.0
_cell_measurement_theta_min 2.4
_cell_volume 2043.5(7)
_diffrn_ambient_temperature 100
_diffrn_measured_fraction_theta_full 0.98
_diffrn_measured_fraction_theta_max 0.96
_diffrn_measurement_device 'four-cycle diffractometer'
_diffrn_measurement_device_type 'Bruker KAPPA APEX II CCD'
_diffrn_measurement_method '\w and \p scans'
_diffrn_radiation_monochromator graphite
_diffrn_radiation_source 'X-ray tube'
_diffrn_radiation_type 'Mo K\a'
_diffrn_radiation_wavelength 0.71073
_diffrn_reflns_av_R_equivalents 0.0496
_diffrn_reflns_av_sigmaI/netI 0.0733
_diffrn_reflns_limit_h_max 12
_diffrn_reflns_limit_h_min -12
_diffrn_reflns_limit_k_max 16
_diffrn_reflns_limit_k_min -16
_diffrn_reflns_limit_l_max 30
_diffrn_reflns_limit_l_min -25
_diffrn_reflns_number 28130
_diffrn_reflns_theta_full 26.43
_diffrn_reflns_theta_max 30.61
_diffrn_reflns_theta_min 1.01
_exptl_absorpt_coefficient_mu 0.226
_exptl_absorpt_correction_T_max 0.92
_exptl_absorpt_correction_T_min 0.89
_exptl_absorpt_correction_type multi-scan
_exptl_absorpt_process_details SADABS
_exptl_crystal_colour 'clear yellow'
_exptl_crystal_density_diffrn 1.3405
_exptl_crystal_description block
_exptl_crystal_F_000 860
_exptl_crystal_size_max 0.50
_exptl_crystal_size_mid 0.45
_exptl_crystal_size_min 0.35
_refine_diff_density_max 0.42
_refine_diff_density_min -0.34
_refine_ls_extinction_method none
_refine_ls_goodness_of_fit_ref 1.29
_refine_ls_hydrogen_treatment constr
_refine_ls_number_constraints 144
_refine_ls_number_parameters 541
_refine_ls_number_reflns 12115
_refine_ls_number_restraints 0
_refine_ls_R_factor_all 0.0951
_refine_ls_R_factor_gt 0.0449
_refine_ls_shift/su_max 0.0446
_refine_ls_shift/su_mean 0.0025
_refine_ls_structure_factor_coef F
_refine_ls_weighting_details w=1/(\s^2^(F)+0.0001F^2^)
_refine_ls_weighting_scheme sigma
_refine_ls_wR_factor_gt 0.0454
_refine_ls_wR_factor_ref 0.0499
_reflns_number_gt 7181
_reflns_number_total 12115
_reflns_threshold_expression I>3\s(I)
_cod_data_source_file ry5046.cif
_cod_data_source_block mono_toluene
_cod_database_code 2105305
_cod_database_fobs_code 2105305

loop_
_symmetry_equiv_pos_site_id
_symmetry_equiv_pos_as_xyz
1 x,y,z
2 -x,-y,-z

loop_
_atom_site_type_symbol
_atom_site_label
_atom_site_fract_x
_atom_site_fract_y
_atom_site_fract_z
_atom_site_U_iso_or_equiv
_atom_site_adp_type
_atom_site_calc_flag
_atom_site_occupancy
_atom_site_symmetry_multiplicity
S S1 0.77645(5) 0.00813(4) 0.54840(2) 0.01751(15) Uani d 1 2
S S2 0.58879(6) -0.37096(4) 0.55227(2) 0.02219(16) Uani d 1 2
S S3 0.55725(5) 0.06512(4) 0.35736(2) 0.01940(16) Uani d 1 2
N N1 0.58958(18) -0.19204(13) 0.47543(7) 0.0208(5) Uani d 1 2
N N2 0.58057(17) -0.10808(13) 0.43854(7) 0.0205(5) Uani d 1 2
N N3 1.24811(17) 0.21968(12) 0.81032(7) 0.0182(5) Uani d 1 2
N N4 1.23461(16) 0.46026(12) 0.69456(7) 0.0163(5) Uani d 1 2
C C1 0.68631(19) -0.14601(14) 0.53381(9) 0.0156(6) Uani d 1 2
C C2 0.6701(2) 0.00074(15) 0.46954(8) 0.0158(6) Uani d 1 2
C C3 0.7029(2) -0.22229(14) 0.58025(9) 0.0164(6) Uani d 1 2
C C4 0.7839(2) -0.19817(14) 0.64522(9) 0.0164(6) Uani d 1 2
C C5 0.7494(2) -0.30252(15) 0.67190(10) 0.0212(7) Uani d 1 2
C C6 0.6484(2) -0.40160(16) 0.62715(10) 0.0242(7) Uani d 1 2
C C7 0.67545(19) 0.09982(15) 0.43681(8) 0.0153(6) Uani d 1 2
C C8 0.7676(2) 0.21820(15) 0.45503(8) 0.0158(6) Uani d 1 2
C C9 0.7423(2) 0.27924(16) 0.40341(9) 0.0220(7) Uani d 1 2
C C10 0.6328(2) 0.20811(16) 0.34846(9) 0.0229(7) Uani d 1 2
C C11 0.8981(2) -0.08350(14) 0.68500(9) 0.0157(6) Uani d 1 2
C C12 0.8762(2) -0.02819(15) 0.74565(9) 0.0191(6) Uani d 1 2
C C13 0.9902(2) 0.07283(15) 0.78699(9) 0.0199(6) Uani d 1 2
C C14 1.1264(2) 0.12075(15) 0.76713(9) 0.0168(6) Uani d 1 2
C C15 1.1481(2) 0.06882(15) 0.70612(9) 0.0172(6) Uani d 1 2
C C16 1.03545(19) -0.03328(15) 0.66579(9) 0.0164(6) Uani d 1 2
C C17 0.8859(2) 0.27890(14) 0.51878(9) 0.0158(6) Uani d 1 2
C C18 1.0445(2) 0.32104(15) 0.51784(9) 0.0194(6) Uani d 1 2
C C19 1.1597(2) 0.37990(15) 0.57564(9) 0.0183(6) Uani d 1 2
C C20 1.1157(2) 0.39803(14) 0.63571(8) 0.0154(6) Uani d 1 2
C C21 0.9580(2) 0.35732(15) 0.63734(9) 0.0179(6) Uani d 1 2
C C22 0.8428(2) 0.29883(14) 0.57900(9) 0.0176(6) Uani d 1 2
C C23 1.4061(2) 0.21879(16) 0.83210(9) 0.0178(6) Uani d 1 2
C C24 1.4772(2) 0.12590(17) 0.81634(9) 0.0221(7) Uani d 1 2
C C25 1.6353(2) 0.14679(18) 0.84711(10) 0.0270(7) Uani d 1 2
C C26 1.7220(2) 0.25646(18) 0.89133(10) 0.0279(7) Uani d 1 2
C C27 1.6504(2) 0.34804(18) 0.90722(9) 0.0243(7) Uani d 1 2
C C28 1.4896(2) 0.32895(15) 0.87773(9) 0.0184(6) Uani d 1 2
C C29 1.3772(2) 0.40007(15) 0.88474(9) 0.0174(6) Uani d 1 2
C C30 1.3884(2) 0.51433(16) 0.92294(9) 0.0216(6) Uani d 1 2
C C31 1.2529(2) 0.55472(16) 0.91847(9) 0.0237(7) Uani d 1 2
C C32 1.1080(2) 0.48341(16) 0.87719(9) 0.0232(7) Uani d 1 2
C C33 1.0940(2) 0.37044(16) 0.83848(9) 0.0203(6) Uani d 1 2
C C34 1.2299(2) 0.32919(15) 0.84317(8) 0.0168(6) Uani d 1 2
C C35 1.2409(2) 0.57166(15) 0.73505(8) 0.0164(6) Uani d 1 2
C C36 1.1259(2) 0.63469(16) 0.73453(9) 0.0206(7) Uani d 1 2
C C37 1.1654(2) 0.74670(16) 0.77859(9) 0.0241(7) Uani d 1 2
C C38 1.3157(2) 0.79489(16) 0.82234(9) 0.0252(7) Uani d 1 2
C C39 1.4295(2) 0.73163(16) 0.82228(9) 0.0218(7) Uani d 1 2
C C40 1.3934(2) 0.61985(15) 0.77821(8) 0.0174(6) Uani d 1 2
C C41 1.4833(2) 0.53348(15) 0.76303(8) 0.0171(6) Uani d 1 2
C C42 1.6391(2) 0.53119(17) 0.78842(9) 0.0217(7) Uani d 1 2
C C43 1.6901(2) 0.43357(17) 0.76092(9) 0.0243(7) Uani d 1 2
C C44 1.5882(2) 0.33869(17) 0.71006(9) 0.0218(7) Uani d 1 2
C C45 1.4338(2) 0.33937(15) 0.68432(9) 0.0187(6) Uani d 1 2
C C46 1.38388(19) 0.43789(15) 0.71135(9) 0.0158(6) Uani d 1 2
C C47 0.2343(2) 0.1460(2) 0.01670(10) 0.0350(8) Uani d 1 2
C C48 0.1860(3) 0.24619(19) 0.00275(10) 0.0359(8) Uani d 1 2
C C49 0.0761(3) 0.28750(19) 0.03170(11) 0.0349(8) Uani d 1 2
C C50 0.0100(2) 0.22926(18) 0.07506(10) 0.0330(8) Uani d 1 2
C C51 0.0549(2) 0.12882(18) 0.08912(10) 0.0314(8) Uani d 1 2
C C52 0.1655(2) 0.08784(18) 0.06041(10) 0.0316(8) Uani d 1 2
C C53 0.3556(3) 0.1015(3) -0.01419(13) 0.0664(14) Uani d 1 2
H H5 0.79327 -0.302566 0.716853 0.0255 Uiso d 1 2
H H6 0.614432 -0.479631 0.636538 0.029 Uiso d 1 2
H H9 0.797016 0.36223 0.407054 0.0264 Uiso d 1 2
H H10 0.601462 0.235088 0.309138 0.0275 Uiso d 1 2
H H12 0.781081 -0.060538 0.758882 0.0229 Uiso d 1 2
H H13 0.975041 0.109333 0.828957 0.0239 Uiso d 1 2
H H15 1.240917 0.103753 0.692063 0.0206 Uiso d 1 2
H H16 1.05174 -0.070101 0.624123 0.0197 Uiso d 1 2
H H18 1.074678 0.309159 0.476464 0.0233 Uiso d 1 2
H H19 1.268824 0.407962 0.574318 0.0219 Uiso d 1 2
H H21 0.928101 0.369448 0.67877 0.0214 Uiso d 1 2
H H22 0.73336 0.272158 0.580257 0.0211 Uiso d 1 2
H H24 1.418803 0.050566 0.78542 0.0265 Uiso d 1 2
H H25 1.687027 0.083942 0.837759 0.0324 Uiso d 1 2
H H26 1.832427 0.26862 0.910956 0.0334 Uiso d 1 2
H H27 1.709975 0.423322 0.937931 0.0292 Uiso d 1 2
H H30 1.487763 0.563819 0.951664 0.0259 Uiso d 1 2
H H31 1.258955 0.633302 0.944309 0.0284 Uiso d 1 2
H H32 1.015833 0.513397 0.875599 0.0278 Uiso d 1 2
H H33 0.994488 0.322131 0.809426 0.0243 Uiso d 1 2
H H36 1.022795 0.601748 0.704712 0.0247 Uiso d 1 2
H H37 1.088291 0.792348 0.779215 0.0289 Uiso d 1 2
H H38 1.339778 0.87255 0.85262 0.0303 Uiso d 1 2
H H39 1.532165 0.764749 0.85238 0.0261 Uiso d 1 2
H H42 1.709153 0.595594 0.824001 0.026 Uiso d 1 2
H H43 1.797274 0.43141 0.77721 0.0292 Uiso d 1 2
H H44 1.625892 0.271528 0.692545 0.0262 Uiso d 1 2
H H45 1.36389 0.274228 0.649106 0.0224 Uiso d 1 2
H H48 0.230306 0.287202 -0.027626 0.0431 Uiso d 1 2
H H49 0.045427 0.35713 0.021661 0.0419 Uiso d 1 2
H H50 -0.066503 0.258115 0.095291 0.0396 Uiso d 1 2
H H51 0.008847 0.087519 0.119002 0.0377 Uiso d 1 2
H H52 0.195737 0.018171 0.07064 0.0379 Uiso d 1 2
H H531 0.33868 0.107902 -0.059319 0.0797 Uiso d 1 2
H H532 0.460196 0.149839 0.009813 0.0797 Uiso d 1 2
H H533 0.345261 0.01819 -0.012781 0.0797 Uiso d 1 2

loop_
_atom_site_aniso_label
_atom_site_aniso_U_11
_atom_site_aniso_U_22
_atom_site_aniso_U_33
_atom_site_aniso_U_12
_atom_site_aniso_U_13
_atom_site_aniso_U_23
_atom_site_aniso_type_symbol
S1 0.0176(2) 0.0127(2) 0.0177(2) 0.00035(16) -0.00043(17) 0.00184(17) S
S2 0.0206(2) 0.0120(2) 0.0297(3) -0.00181(17) 0.00821(19) 0.00029(19) S
S3 0.0161(2) 0.0238(2) 0.0161(2) 0.00580(18) 0.00098(17) 0.00204(18) S
N1 0.0211(8) 0.0159(7) 0.0213(9) 0.0027(6) 0.0023(6) 0.0007(6) N
N2 0.0199(8) 0.0176(7) 0.0195(9) 0.0022(6) 0.0004(6) 0.0013(6) N
N3 0.0134(8) 0.0165(7) 0.0208(8) 0.0034(6) -0.0003(6) 0.0007(6) N
N4 0.0137(8) 0.0153(7) 0.0169(8) 0.0031(6) 0.0011(6) 0.0000(6) N
C1 0.0119(8) 0.0123(8) 0.0202(10) 0.0013(6) 0.0051(7) -0.0008(7) C
C2 0.0113(8) 0.0197(8) 0.0154(9) 0.0053(7) 0.0031(7) 0.0006(7) C
C3 0.0140(9) 0.0105(8) 0.0226(10) 0.0004(6) 0.0064(7) 0.0007(7) C
C4 0.0138(9) 0.0125(8) 0.0233(10) 0.0039(6) 0.0069(7) 0.0026(7) C
C5 0.0179(9) 0.0173(8) 0.0313(11) 0.0053(7) 0.0089(8) 0.0092(8) C
C6 0.0229(10) 0.0150(9) 0.0387(12) 0.0055(7) 0.0129(8) 0.0107(8) C
C7 0.0122(9) 0.0195(9) 0.0132(9) 0.0060(7) 0.0018(7) 0.0009(7) C
C8 0.0137(9) 0.0184(8) 0.0148(9) 0.0060(7) 0.0033(7) 0.0004(7) C
C9 0.0230(10) 0.0215(9) 0.0232(11) 0.0078(8) 0.0057(8) 0.0071(8) C
C10 0.0235(10) 0.0272(10) 0.0216(11) 0.0103(8) 0.0061(8) 0.0095(8) C
C11 0.0150(9) 0.0135(8) 0.0196(10) 0.0063(6) 0.0017(7) 0.0058(7) C
C12 0.0162(9) 0.0186(9) 0.0232(10) 0.0041(7) 0.0065(7) 0.0059(7) C
C13 0.0193(10) 0.0203(9) 0.0189(10) 0.0054(7) 0.0039(7) 0.0025(8) C
C14 0.0138(9) 0.0133(8) 0.0218(10) 0.0046(6) -0.0002(7) 0.0042(7) C
C15 0.0131(9) 0.0168(8) 0.0219(10) 0.0042(7) 0.0037(7) 0.0055(7) C
C16 0.0166(9) 0.0151(8) 0.0185(10) 0.0056(7) 0.0041(7) 0.0048(7) C
C17 0.0169(9) 0.0119(8) 0.0184(10) 0.0043(6) 0.0032(7) 0.0040(7) C
C18 0.0192(9) 0.0212(9) 0.0178(10) 0.0057(7) 0.0063(7) 0.0029(7) C
C19 0.0122(9) 0.0174(8) 0.0232(10) 0.0010(7) 0.0042(7) 0.0036(7) C
C20 0.0158(9) 0.0118(8) 0.0177(9) 0.0043(6) 0.0025(7) 0.0022(7) C
C21 0.0176(9) 0.0181(8) 0.0179(10) 0.0042(7) 0.0074(7) 0.0019(7) C
C22 0.0144(9) 0.0161(8) 0.0210(10) 0.0024(7) 0.0041(7) 0.0034(7) C
C23 0.0143(9) 0.0216(9) 0.0172(10) 0.0044(7) 0.0020(7) 0.0060(7) C
C24 0.0192(10) 0.0244(10) 0.0212(10) 0.0078(8) 0.0018(7) 0.0025(8) C
C25 0.0231(11) 0.0335(11) 0.0267(11) 0.0142(9) 0.0041(8) 0.0067(9) C
C26 0.0177(10) 0.0411(12) 0.0231(11) 0.0088(9) 0.0007(8) 0.0067(9) C
C27 0.0202(10) 0.0306(11) 0.0177(10) 0.0026(8) 0.0019(8) 0.0031(8) C
C28 0.0183(9) 0.0193(9) 0.0169(10) 0.0032(7) 0.0037(7) 0.0056(7) C
C29 0.0165(9) 0.0181(8) 0.0167(9) 0.0028(7) 0.0031(7) 0.0050(7) C
C30 0.0242(10) 0.0182(9) 0.0173(10) 0.0001(7) 0.0009(7) 0.0033(7) C
C31 0.0338(12) 0.0172(9) 0.0192(10) 0.0082(8) 0.0045(8) 0.0028(8) C
C32 0.0265(11) 0.0216(9) 0.0232(11) 0.0112(8) 0.0050(8) 0.0048(8) C
C33 0.0196(10) 0.0196(9) 0.0198(10) 0.0053(7) 0.0015(7) 0.0036(8) C
C34 0.0195(9) 0.0147(8) 0.0153(9) 0.0038(7) 0.0026(7) 0.0039(7) C
C35 0.0182(9) 0.0161(8) 0.0144(9) 0.0030(7) 0.0048(7) 0.0032(7) C
C36 0.0222(10) 0.0206(9) 0.0193(10) 0.0078(7) 0.0049(8) 0.0031(8) C
C37 0.0305(11) 0.0222(9) 0.0231(11) 0.0136(8) 0.0072(8) 0.0049(8) C
C38 0.0361(12) 0.0181(9) 0.0193(10) 0.0073(8) 0.0059(8) -0.0002(8) C
C39 0.0239(10) 0.0197(9) 0.0174(10) 0.0023(7) 0.0014(8) 0.0020(8) C
C40 0.0190(9) 0.0182(8) 0.0135(9) 0.0033(7) 0.0024(7) 0.0040(7) C
C41 0.0182(9) 0.0181(8) 0.0153(9) 0.0042(7) 0.0032(7) 0.0066(7) C
C42 0.0181(10) 0.0267(10) 0.0180(10) 0.0031(8) 0.0012(7) 0.0067(8) C
C43 0.0198(10) 0.0335(11) 0.0240(11) 0.0103(8) 0.0056(8) 0.0137(9) C
C44 0.0241(10) 0.0259(10) 0.0220(10) 0.0119(8) 0.0090(8) 0.0119(8) C
C45 0.0201(10) 0.0176(9) 0.0180(10) 0.0036(7) 0.0056(7) 0.0045(7) C
C46 0.0134(9) 0.0170(8) 0.0186(9) 0.0035(6) 0.0059(7) 0.0071(7) C
C47 0.0244(12) 0.0459(13) 0.0258(12) 0.0015(10) 0.0033(9) -0.0005(10) C
C48 0.0352(13) 0.0396(13) 0.0226(12) -0.0085(10) 0.0022(9) 0.0103(10) C
C49 0.0375(13) 0.0277(11) 0.0337(13) 0.0041(9) -0.0032(10) 0.0109(10) C
C50 0.0319(12) 0.0300(11) 0.0337(13) 0.0075(9) 0.0048(9) 0.0036(10) C
C51 0.0377(13) 0.0307(11) 0.0245(12) 0.0050(9) 0.0068(9) 0.0095(9) C
C52 0.0355(13) 0.0299(11) 0.0295(12) 0.0114(9) 0.0033(9) 0.0087(9) C
C53 0.0531(19) 0.086(2) 0.061(2) 0.0211(16) 0.0292(15) 0.0022(17) C

loop_
_atom_type_symbol
_atom_type_scat_dispersion_real
_atom_type_scat_dispersion_imag
_atom_type_scat_source
C 0.0033 0.0016 'International Tables Vol C tables 4.2.6.8 and 6.1.1.1'
H 0.0000 0.0000 'International Tables Vol C tables 4.2.6.8 and 6.1.1.1'
N 0.0061 0.0033 'International Tables Vol C tables 4.2.6.8 and 6.1.1.1'
S 0.1246 0.1234 'International Tables Vol C tables 4.2.6.8 and 6.1.1.1'

loop_
_geom_angle_atom_site_label_1
_geom_angle_atom_site_label_2
_geom_angle_atom_site_label_3
_geom_angle
C1 S1 C2 86.93(8)
C3 S2 C6 91.85(8)
C7 S3 C10 91.53(8)
N2 N1 C1 112.96(13)
N1 N2 C2 113.00(14)
C14 N3 C23 124.96(15)
C14 N3 C34 126.68(15)
C23 N3 C34 108.11(12)
C20 N4 C35 125.26(15)
C20 N4 C46 124.64(15)
C35 N4 C46 108.07(12)
S1 C1 N1 113.63(14)
S1 C1 C3 126.63(11)
N1 C1 C3 119.66(14)
S1 C2 N2 113.48(14)
S1 C2 C7 126.69(11)
N2 C2 C7 119.82(15)
S2 C3 C1 115.51(11)
S2 C3 C4 111.58(14)
C1 C3 C4 132.71(14)
C3 C4 C5 111.49(13)
C3 C4 C11 127.21(17)
C5 C4 C11 121.26(16)
C4 C5 C6 113.08(18)
C4 C5 H5 123.46
C6 C5 H5 123.46
S2 C6 C5 111.98(15)
S2 C6 H6 124.01
C5 C6 H6 124.01
S3 C7 C2 116.50(10)
S3 C7 C8 111.44(14)
C2 C7 C8 131.86(15)
C7 C8 C9 111.73(14)
C7 C8 C17 126.56(17)
C9 C8 C17 121.66(14)
C8 C9 C10 113.09(16)
C8 C9 H9 123.45
C10 C9 H9 123.45
S3 C10 C9 112.21(16)
S3 C10 H10 123.9
C9 C10 H10 123.9
C4 C11 C12 119.83(16)
C4 C11 C16 121.23(16)
C12 C11 C16 118.76(13)
C11 C12 C13 120.86(17)
C11 C12 H12 119.57
C13 C12 H12 119.57
C12 C13 C14 119.41(17)
C12 C13 H13 120.29
C14 C13 H13 120.29
N3 C14 C13 120.13(16)
N3 C14 C15 119.34(16)
C13 C14 C15 120.47(13)
C14 C15 C16 119.73(17)
C14 C15 H15 120.13
C16 C15 H15 120.13
C11 C16 C15 120.73(17)
C11 C16 H16 119.63
C15 C16 H16 119.63
C8 C17 C18 118.58(17)
C8 C17 C22 122.42(16)
C18 C17 C22 118.97(14)
C17 C18 C19 121.12(18)
C17 C18 H18 119.44
C19 C18 H18 119.44
C18 C19 C20 119.49(16)
C18 C19 H19 120.26
C20 C19 H19 120.26
N4 C20 C19 118.98(15)
N4 C20 C21 120.99(16)
C19 C20 C21 120.02(14)
C20 C21 C22 120.17(17)
C20 C21 H21 119.91
C22 C21 H21 119.91
C17 C22 C21 120.21(16)
C17 C22 H22 119.9
C21 C22 H22 119.9
N3 C23 C24 128.81(13)
N3 C23 C28 109.09(16)
C24 C23 C28 122.03(16)
C23 C24 C25 117.19(15)
C23 C24 H24 121.41
C25 C24 H24 121.41
C24 C25 C26 121.9(2)
C24 C25 H25 119.04
C26 C25 H25 119.04
C25 C26 C27 120.63(18)
C25 C26 H26 119.69
C27 C26 H26 119.69
C26 C27 C28 118.85(15)
C26 C27 H27 120.58
C28 C27 H27 120.57
C23 C28 C27 119.36(18)
C23 C28 C29 106.91(14)
C27 C28 C29 133.71(15)
C28 C29 C30 133.67(15)
C28 C29 C34 106.71(14)
C30 C29 C34 119.60(18)
C29 C30 C31 118.49(14)
C29 C30 H30 120.76
C31 C30 H30 120.76
C30 C31 C32 121.21(17)
C30 C31 H31 119.39
C32 C31 H31 119.39
C31 C32 C33 121.40(19)
C31 C32 H32 119.3
C33 C32 H32 119.3
C32 C33 C34 117.53(15)
C32 C33 H33 121.24
C34 C33 H33 121.24
N3 C34 C29 109.15(16)
N3 C34 C33 129.09(13)
C29 C34 C33 121.75(15)
N4 C35 C36 129.26(14)
N4 C35 C40 108.98(16)
C36 C35 C40 121.69(15)
C35 C36 C37 117.55(16)
C35 C36 H36 121.23
C37 C36 H36 121.23
C36 C37 C38 121.3(2)
C36 C37 H37 119.33
C38 C37 H37 119.33
C37 C38 C39 120.65(16)
C37 C38 H38 119.68
C39 C38 H38 119.68
C38 C39 C40 119.11(15)
C38 C39 H39 120.44
C40 C39 H39 120.45
C35 C40 C39 119.64(18)
C35 C40 C41 106.66(14)
C39 C40 C41 133.67(16)
C40 C41 C42 133.26(14)
C40 C41 C46 107.31(15)
C42 C41 C46 119.43(17)
C41 C42 C43 118.44(14)
C41 C42 H42 120.78
C43 C42 H42 120.78
C42 C43 C44 121.07(18)
C42 C43 H43 119.46
C44 C43 H43 119.46
C43 C44 C45 121.30(19)
C43 C44 H44 119.35
C45 C44 H44 119.35
C44 C45 C46 117.47(14)
C44 C45 H45 121.26
C46 C45 H45 121.26
N4 C46 C41 108.98(15)
N4 C46 C45 128.74(13)
C41 C46 C45 122.27(16)
C48 C47 C52 117.6(2)
C48 C47 C53 121.5(2)
C52 C47 C53 120.9(2)
C47 C48 C49 121.3(2)
C47 C48 H48 119.35
C49 C48 H48 119.35
C48 C49 C50 120.3(2)
C48 C49 H49 119.85
C50 C49 H49 119.85
C49 C50 C51 119.4(2)
C49 C50 H50 120.31
C51 C50 H50 120.31
C50 C51 C52 120.3(2)
C50 C51 H51 119.84
C52 C51 H51 119.84
C47 C52 C51 121.1(2)
C47 C52 H52 119.46
C51 C52 H52 119.46
C47 C53 H531 109.47
C47 C53 H532 109.47
C47 C53 H533 109.47
H531 C53 H532 109.47
H531 C53 H533 109.47
H532 C53 H533 109.47

loop_
_geom_bond_atom_site_label_1
_geom_bond_atom_site_label_2
_geom_bond_distance
S1 C1 1.7345(18)
S1 C2 1.7369(19)
S2 C3 1.7249(17)
S2 C6 1.706(2)
S3 C7 1.7317(18)
S3 C10 1.708(2)
N1 N2 1.368(2)
N1 C1 1.306(2)
N2 C2 1.307(2)
N3 C14 1.4173(19)
N3 C23 1.400(2)
N3 C34 1.395(2)
N4 C20 1.422(2)
N4 C35 1.400(2)
N4 C46 1.406(2)
C1 C3 1.453(3)
C2 C7 1.449(3)
C3 C4 1.374(2)
C4 C5 1.429(3)
C4 C11 1.474(2)
C5 C6 1.358(2)
C5 H5 0.96
C6 H6 0.96
C7 C8 1.376(2)
C8 C9 1.422(3)
C8 C17 1.487(2)
C9 C10 1.358(2)
C9 H9 0.96
C10 H10 0.96
C11 C12 1.397(3)
C11 C16 1.397(3)
C12 C13 1.387(2)
C12 H12 0.96
C13 C14 1.390(3)
C13 H13 0.96
C14 C15 1.390(3)
C15 C16 1.382(2)
C15 H15 0.96
C16 H16 0.96
C17 C18 1.391(3)
C17 C22 1.395(3)
C18 C19 1.386(2)
C18 H18 0.96
C19 C20 1.394(3)
C19 H19 0.96
C20 C21 1.385(3)
C21 C22 1.393(2)
C21 H21 0.96
C22 H22 0.96
C23 C24 1.394(3)
C23 C28 1.404(2)
C24 C25 1.382(3)
C24 H24 0.96
C25 C26 1.394(2)
C25 H25 0.96
C26 C27 1.385(3)
C26 H26 0.96
C27 C28 1.399(3)
C27 H27 0.96
C28 C29 1.450(3)
C29 C30 1.396(2)
C29 C34 1.408(2)
C30 C31 1.386(3)
C30 H30 0.96
C31 C32 1.393(2)
C31 H31 0.96
C32 C33 1.382(3)
C32 H32 0.96
C33 C34 1.394(3)
C33 H33 0.96
C35 C36 1.389(3)
C35 C40 1.412(2)
C36 C37 1.384(2)
C36 H36 0.96
C37 C38 1.402(2)
C37 H37 0.96
C38 C39 1.383(3)
C38 H38 0.96
C39 C40 1.385(2)
C39 H39 0.96
C40 C41 1.450(3)
C41 C42 1.399(3)
C41 C46 1.400(2)
C42 C43 1.389(3)
C42 H42 0.96
C43 C44 1.394(2)
C43 H43 0.96
C44 C45 1.384(3)
C44 H44 0.96
C45 C46 1.389(3)
C45 H45 0.96
C47 C48 1.394(4)
C47 C52 1.396(3)
C47 C53 1.503(4)
C48 C49 1.377(3)
C48 H48 0.96
C49 C50 1.380(3)
C49 H49 0.96
C50 C51 1.384(3)
C50 H50 0.96
C51 C52 1.379(3)
C51 H51 0.96
C52 H52 0.96
C53 H531 0.96
C53 H532 0.96
C53 H533 0.96

loop_
_cod_related_entry_id
_cod_related_entry_database
_cod_related_entry_code
1 ChemSpider 30654594
